data_8105595
loop_
_publ_author_name
'Chen, Hai-Lin'
'Pan, Li-Wei'
'Qin, Yong-Ling'
'Xie, Yan-Jun'
'Zhang, Peng'

_publ_section_title
;
 Synthesis and crystal structure of
 trans-tetraaqua-bis(3-(((7-hydroxy-3-(4-hydroxy-3-sulfonatophenyl)-4-oxo-4H-chromen-8-yl)methyl)ammonio)propanoato-\kO)zinc(II)
 tetrahydrate, C38H48N2O26S2Zn
;
_journal_issue 2
_journal_name_full 'Zeitschrift f\"ur Kristallographie - New Crystal Structures'
_journal_page_first 217
_journal_page_last 219
_journal_paper_doi 10.1515/ncrs-2018-0250
_journal_volume 234
_journal_year 2019
_chemical_formula_sum 'C38 H48 N2 O26 S2 Zn'
_chemical_formula_weight 1078.27
_space_group_crystal_system monoclinic
_space_group_IT_number 14
_space_group_name_Hall '-P 2ybc'
_space_group_name_H-M_alt 'P 1 21/c 1'
_atom_sites_solution_hydrogens mixed
_atom_sites_solution_primary direct
_atom_sites_solution_secondary difmap
_audit_creation_method SHELXL-2018/3
_cell_angle_alpha 90
_cell_angle_beta 92.210(4)
_cell_angle_gamma 90
_cell_formula_units_Z 2
_cell_length_a 15.7219(7)
_cell_length_b 8.0394(4)
_cell_length_c 17.1968(8)
_cell_measurement_reflns_used 2028
_cell_measurement_temperature 293(2)
_cell_measurement_theta_max 28.5470
_cell_measurement_theta_min 3.8730
_cell_volume 2171.97(18)
_computing_cell_refinement 'Bruker FRAMBO'
_computing_data_collection 'Bruker FRAMBO'
_computing_data_reduction 'Bruker SAINT'
_computing_molecular_graphics 'Bruker SHELXTL'
_computing_publication_material 'Bruker SHELXTL'
_computing_structure_refinement 'SHELXL-2018/3 (Sheldrick, 2018)'
_computing_structure_solution 'SHELXS-97 (Sheldrick, 1990)'
_diffrn_ambient_temperature 293(2)
_diffrn_measured_fraction_theta_full 0.997
_diffrn_measured_fraction_theta_max 0.997
_diffrn_measurement_device_type 'multiwire proportional'
_diffrn_measurement_method 'phi and omega scans'
_diffrn_radiation_type MoK\a
_diffrn_radiation_wavelength 0.71073
_diffrn_reflns_av_R_equivalents 0.0307
_diffrn_reflns_av_unetI/netI 0.0480
_diffrn_reflns_Laue_measured_fraction_full 0.997
_diffrn_reflns_Laue_measured_fraction_max 0.997
_diffrn_reflns_limit_h_max 16
_diffrn_reflns_limit_h_min -18
_diffrn_reflns_limit_k_max 9
_diffrn_reflns_limit_k_min -6
_diffrn_reflns_limit_l_max 20
_diffrn_reflns_limit_l_min -15
_diffrn_reflns_number 8830
_diffrn_reflns_point_group_measured_fraction_full 0.997
_diffrn_reflns_point_group_measured_fraction_max 0.997
_diffrn_reflns_theta_full 24.992
_diffrn_reflns_theta_max 24.992
_diffrn_reflns_theta_min 3.471
_exptl_absorpt_coefficient_mu 0.762
_exptl_absorpt_correction_T_max 0.9277
_exptl_absorpt_correction_T_min 0.7503
_exptl_absorpt_correction_type multi-scan
_exptl_crystal_colour colorless
_exptl_crystal_density_diffrn 1.649
_exptl_crystal_density_method 'not measured'
_exptl_crystal_description needle
_exptl_crystal_F_000 1120
_exptl_crystal_size_max 0.400
_exptl_crystal_size_mid 0.100
_exptl_crystal_size_min 0.100
_refine_diff_density_max 0.310
_refine_diff_density_min -0.383
_refine_diff_density_rms 0.060
_refine_ls_extinction_coef .
_refine_ls_extinction_method none
_refine_ls_goodness_of_fit_ref 1.030
_refine_ls_hydrogen_treatment constr
_refine_ls_matrix_type full
_refine_ls_number_parameters 313
_refine_ls_number_reflns 3813
_refine_ls_number_restraints 0
_refine_ls_restrained_S_all 1.030
_refine_ls_R_factor_all 0.0589
_refine_ls_R_factor_gt 0.0395
_refine_ls_shift/su_max 0.001
_refine_ls_shift/su_mean 0.000
_refine_ls_structure_factor_coef Fsqd
_refine_ls_weighting_details 'w=1/[\s^2^(Fo^2^)+(0.0341P)^2^+1.5543P] where P=(Fo^2^+2Fc^2^)/3'
_refine_ls_weighting_scheme calc
_refine_ls_wR_factor_gt 0.0839
_refine_ls_wR_factor_ref 0.0951
_reflns_Friedel_coverage 0.000
_reflns_Friedel_fraction_full .
_reflns_Friedel_fraction_max .
_reflns_number_gt 2937
_reflns_number_total 3813
_reflns_threshold_expression 'I > 2\s(I)'
_cod_data_source_file suppl_ncrs-2018-0250_suppl.cif
_cod_data_source_block a
_cod_original_sg_symbol_H-M 'P 21/c'
_cod_database_code 8105595
_shelx_shelxl_version_number 2018/3
_shelx_space_group_comment
;
The symmetry employed for this shelxl refinement is uniquely defined
by the following loop, which should always be used as a source of
symmetry information in preference to the above space-group names.
They are only intended as comments.
;
_shelx_estimated_absorpt_t_min 0.750
_shelx_estimated_absorpt_t_max 0.928

loop_
_space_group_symop_operation_xyz
'x, y, z'
'-x, y+1/2, -z+1/2'
'-x, -y, -z'
'x, -y-1/2, z-1/2'

loop_
_atom_site_label
_atom_site_type_symbol
_atom_site_fract_x
_atom_site_fract_y
_atom_site_fract_z
_atom_site_U_iso_or_equiv
_atom_site_adp_type
_atom_site_occupancy
_atom_site_site_symmetry_order
_atom_site_calc_flag
_atom_site_refinement_flags_posn
_atom_site_refinement_flags_adp
_atom_site_refinement_flags_occupancy
_atom_site_disorder_assembly
_atom_site_disorder_group
C1 C 0.74705(19) 0.4302(4) 0.51697(17) 0.0294(7) Uani 1 1 d . . . . .
C2 C 0.6729(2) 0.3550(4) 0.54189(19) 0.0415(8) Uani 1 1 d . . . . .
H2 H 0.670727 0.313741 0.592289 0.050 Uiso 1 1 calc R U . . .
C3 C 0.6040(2) 0.3424(4) 0.49243(19) 0.0429(9) Uani 1 1 d . . . . .
H3 H 0.554518 0.293994 0.509898 0.052 Uiso 1 1 calc R U . . .
C4 C 0.60531(19) 0.3999(4) 0.41630(17) 0.0306(7) Uani 1 1 d . . . . .
C5 C 0.68042(18) 0.4706(3) 0.39292(17) 0.0263(7) Uani 1 1 d . . . . .
C6 C 0.75214(18) 0.4889(3) 0.44191(17) 0.0261(6) Uani 1 1 d . . . . .
C7 C 0.53140(19) 0.3868(4) 0.36301(18) 0.0331(7) Uani 1 1 d . . . . .
C8 C 0.54401(19) 0.4511(4) 0.28476(18) 0.0315(7) Uani 1 1 d . . . . .
C9 C 0.61941(19) 0.5171(4) 0.26920(19) 0.0359(8) Uani 1 1 d . . . . .
H9 H 0.625303 0.559500 0.219378 0.043 Uiso 1 1 calc R U . . .
C10 C 0.47498(19) 0.4443(4) 0.22402(18) 0.0324(7) Uani 1 1 d . . . . .
C11 C 0.39245(18) 0.4888(4) 0.24024(18) 0.0297(7) Uani 1 1 d . . . . .
H11 H 0.380490 0.524063 0.290154 0.036 Uiso 1 1 calc R U . . .
C12 C 0.32762(18) 0.4822(3) 0.18397(17) 0.0260(7) Uani 1 1 d . . . . .
C13 C 0.34441(18) 0.4289(4) 0.10891(17) 0.0312(7) Uani 1 1 d . . . . .
C14 C 0.4271(2) 0.3883(5) 0.09246(19) 0.0449(9) Uani 1 1 d . . . . .
H14 H 0.439548 0.355447 0.042316 0.054 Uiso 1 1 calc R U . . .
C15 C 0.4910(2) 0.3955(4) 0.14875(19) 0.0436(9) Uani 1 1 d . . . . .
H15 H 0.546173 0.367178 0.136203 0.052 Uiso 1 1 calc R U . . .
C16 C 0.83206(18) 0.5683(3) 0.41536(17) 0.0272(7) Uani 1 1 d . . . . .
H16A H 0.818968 0.636909 0.370060 0.033 Uiso 1 1 calc R U . . .
H16B H 0.855644 0.639647 0.456264 0.033 Uiso 1 1 calc R U . . .
C17 C 0.97687(18) 0.5093(4) 0.36714(19) 0.0314(7) Uani 1 1 d . . . . .
H17A H 1.005671 0.570749 0.408956 0.038 Uiso 1 1 calc R U . . .
H17B H 0.963986 0.586377 0.324918 0.038 Uiso 1 1 calc R U . . .
C18 C 1.03512(19) 0.3753(4) 0.33912(17) 0.0337(7) Uani 1 1 d . . . . .
H18A H 1.004805 0.312375 0.298699 0.040 Uiso 1 1 calc R U . . .
H18B H 1.083284 0.428152 0.315597 0.040 Uiso 1 1 calc R U . . .
C19 C 1.06836(19) 0.2559(4) 0.40006(18) 0.0314(7) Uani 1 1 d . . . . .
N1 N 0.89627(14) 0.4397(3) 0.39539(14) 0.0290(6) Uani 1 1 d . . . . .
H1A H 0.872895 0.356788 0.360936 0.044 Uiso 1 1 d R U . . .
H1B H 0.909195 0.366288 0.437436 0.044 Uiso 1 1 d R U . . .
O1 O 0.81607(13) 0.4478(3) 0.56448(12) 0.0393(6) Uani 1 1 d . . . . .
H1 H 0.812103 0.428794 0.612815 0.059 Uiso 1 1 d R U . . .
O2 O 0.46416(14) 0.3251(3) 0.38305(14) 0.0530(7) Uani 1 1 d . . . . .
O3 O 0.68781(13) 0.5283(3) 0.31862(12) 0.0355(5) Uani 1 1 d . . . . .
O4 O 0.27956(13) 0.4169(3) 0.05569(12) 0.0426(6) Uani 1 1 d . . . . .
H13 H 0.300359 0.391576 0.012364 0.064 Uiso 1 1 d R U . . .
O5 O 0.17162(13) 0.3915(3) 0.20238(13) 0.0405(6) Uani 1 1 d . . . . .
O6 O 0.22958(13) 0.6102(3) 0.28481(12) 0.0374(5) Uani 1 1 d . . . . .
O7 O 0.19513(14) 0.6621(3) 0.14980(12) 0.0411(6) Uani 1 1 d . . . . .
O8 O 1.02329(13) 0.2369(2) 0.45895(12) 0.0337(5) Uani 1 1 d . . . . .
O9 O 1.13537(13) 0.1783(3) 0.38890(13) 0.0396(6) Uani 1 1 d . . . . .
O10 O 0.98447(14) -0.0842(3) 0.38270(12) 0.0410(6) Uani 1 1 d . . . . .
H10A H 0.940233 -0.069369 0.353534 0.062 Uiso 1 1 d R U . . .
H10B H 1.023722 -0.073889 0.350414 0.062 Uiso 1 1 d R U . . .
O11 O 0.87349(13) 0.0691(3) 0.50467(13) 0.0381(5) Uani 1 1 d . . . . .
H11A H 0.850268 -0.005392 0.531796 0.057 Uiso 1 1 d R U . . .
H11B H 0.843768 0.066668 0.462326 0.057 Uiso 1 1 d R U . . .
O12 O 0.31241(14) 0.3285(3) 0.91059(13) 0.0506(6) Uani 1 1 d . . . . .
H12A H 0.354258 0.265109 0.901917 0.076 Uiso 1 1 d R U . . .
H12B H 0.271478 0.269969 0.891927 0.076 Uiso 1 1 d R U . . .
O13 O 0.12753(16) 0.9099(3) 0.28461(14) 0.0560(7) Uani 1 1 d . . . . .
H13A H 0.148019 0.992954 0.309553 0.084 Uiso 1 1 d R U . . .
H13B H 0.163609 0.837765 0.300643 0.084 Uiso 1 1 d R U . . .
S1 S 0.22333(5) 0.53926(9) 0.20695(4) 0.02665(19) Uani 1 1 d . . . . .
Zn1 Zn 1.000000 0.000000 0.500000 0.02915(15) Uani 1 2 d S . P . .

loop_
_atom_site_aniso_label
_atom_site_aniso_U_11
_atom_site_aniso_U_22
_atom_site_aniso_U_33
_atom_site_aniso_U_23
_atom_site_aniso_U_13
_atom_site_aniso_U_12
C1 0.0244(16) 0.0359(16) 0.0275(17) -0.0009(14) -0.0026(13) -0.0011(14)
C2 0.035(2) 0.062(2) 0.0270(18) 0.0092(16) 0.0000(15) -0.0091(17)
C3 0.0282(19) 0.070(2) 0.0309(19) 0.0066(17) 0.0028(15) -0.0153(17)
C4 0.0217(16) 0.0425(17) 0.0274(17) 0.0005(14) 0.0000(13) -0.0033(14)
C5 0.0219(16) 0.0320(15) 0.0252(16) 0.0013(13) 0.0023(13) 0.0012(13)
C6 0.0207(15) 0.0304(15) 0.0273(16) -0.0011(13) 0.0025(12) -0.0012(13)
C7 0.0195(16) 0.0460(18) 0.0335(18) -0.0027(15) -0.0019(14) 0.0005(14)
C8 0.0202(16) 0.0443(17) 0.0299(17) 0.0013(14) -0.0005(13) 0.0052(14)
C9 0.0251(17) 0.053(2) 0.0285(17) 0.0053(16) -0.0049(14) 0.0007(15)
C10 0.0200(16) 0.0459(18) 0.0312(18) -0.0003(15) -0.0013(13) 0.0017(14)
C11 0.0237(16) 0.0394(16) 0.0259(16) -0.0032(14) 0.0003(13) 0.0016(14)
C12 0.0184(15) 0.0342(15) 0.0253(16) -0.0001(13) -0.0004(12) 0.0018(13)
C13 0.0209(16) 0.0472(18) 0.0250(17) -0.0015(14) -0.0035(13) 0.0043(14)
C14 0.0267(18) 0.080(3) 0.0282(18) -0.0150(18) 0.0026(15) 0.0115(18)
C15 0.0207(17) 0.072(2) 0.038(2) -0.0102(18) 0.0002(15) 0.0133(17)
C16 0.0252(17) 0.0292(14) 0.0270(16) -0.0018(13) -0.0016(13) -0.0005(13)
C17 0.0218(16) 0.0358(16) 0.0368(18) 0.0049(14) 0.0025(13) -0.0072(14)
C18 0.0253(17) 0.0476(18) 0.0285(17) -0.0010(15) 0.0036(14) -0.0027(15)
C19 0.0238(17) 0.0342(16) 0.0361(19) -0.0056(14) -0.0009(15) -0.0070(14)
N1 0.0224(14) 0.0297(12) 0.0351(15) -0.0014(11) 0.0030(11) -0.0041(11)
O1 0.0346(13) 0.0561(14) 0.0262(12) 0.0035(10) -0.0098(10) -0.0100(11)
O2 0.0209(12) 0.0890(19) 0.0488(15) 0.0138(14) -0.0022(11) -0.0162(13)
O3 0.0209(11) 0.0581(14) 0.0271(12) 0.0097(10) -0.0045(9) -0.0084(10)
O4 0.0249(12) 0.0769(16) 0.0256(12) -0.0124(12) -0.0047(10) 0.0114(11)
O5 0.0305(13) 0.0431(12) 0.0487(14) -0.0075(11) 0.0093(11) -0.0069(10)
O6 0.0292(12) 0.0572(14) 0.0259(12) -0.0090(10) 0.0016(10) 0.0073(10)
O7 0.0410(14) 0.0477(13) 0.0345(13) 0.0048(11) -0.0010(11) 0.0187(11)
O8 0.0350(12) 0.0343(11) 0.0324(13) 0.0026(10) 0.0081(10) -0.0010(10)
O9 0.0254(12) 0.0447(13) 0.0488(15) 0.0012(11) 0.0034(11) 0.0036(10)
O10 0.0335(13) 0.0561(14) 0.0330(13) -0.0054(11) -0.0045(10) -0.0013(11)
O11 0.0249(12) 0.0468(12) 0.0418(13) -0.0015(11) -0.0084(10) -0.0026(10)
O12 0.0329(13) 0.0762(17) 0.0426(14) -0.0108(13) 0.0024(11) 0.0095(12)
O13 0.0484(16) 0.0659(16) 0.0530(16) -0.0147(13) -0.0082(13) 0.0135(13)
S1 0.0188(4) 0.0372(4) 0.0240(4) -0.0018(3) 0.0009(3) 0.0046(3)
Zn1 0.0238(3) 0.0330(3) 0.0304(3) 0.0008(2) -0.0018(2) -0.0007(2)

loop_
_atom_type_symbol
_atom_type_description
_atom_type_scat_dispersion_real
_atom_type_scat_dispersion_imag
_atom_type_scat_source
C C 0.0033 0.0016 'International Tables Vol C Tables 4.2.6.8 and 6.1.1.4'
H H 0.0000 0.0000 'International Tables Vol C Tables 4.2.6.8 and 6.1.1.4'
N N 0.0061 0.0033 'International Tables Vol C Tables 4.2.6.8 and 6.1.1.4'
O O 0.0106 0.0060 'International Tables Vol C Tables 4.2.6.8 and 6.1.1.4'
S S 0.1246 0.1234 'International Tables Vol C Tables 4.2.6.8 and 6.1.1.4'
Zn Zn 0.2839 1.4301 'International Tables Vol C Tables 4.2.6.8 and 6.1.1.4'

loop_
_geom_angle_atom_site_label_1
_geom_angle_atom_site_label_2
_geom_angle_atom_site_label_3
_geom_angle
_geom_angle_site_symmetry_1
_geom_angle_site_symmetry_3
O1 C1 C6 117.3(3) . .
O1 C1 C2 121.7(3) . .
C6 C1 C2 121.0(3) . .
C3 C2 C1 119.8(3) . .
C3 C2 H2 120.1 . .
C1 C2 H2 120.1 . .
C2 C3 C4 121.7(3) . .
C2 C3 H3 119.1 . .
C4 C3 H3 119.1 . .
C5 C4 C3 117.0(3) . .
C5 C4 C7 121.1(3) . .
C3 C4 C7 121.9(3) . .
O3 C5 C4 121.0(3) . .
O3 C5 C6 115.7(2) . .
C4 C5 C6 123.3(3) . .
C1 C6 C5 117.1(3) . .
C1 C6 C16 120.7(3) . .
C5 C6 C16 122.1(3) . .
O2 C7 C4 121.8(3) . .
O2 C7 C8 123.3(3) . .
C4 C7 C8 114.9(3) . .
C9 C8 C7 118.5(3) . .
C9 C8 C10 120.4(3) . .
C7 C8 C10 121.0(3) . .
C8 C9 O3 126.4(3) . .
C8 C9 H9 116.8 . .
O3 C9 H9 116.8 . .
C11 C10 C15 117.9(3) . .
C11 C10 C8 121.1(3) . .
C15 C10 C8 121.1(3) . .
C12 C11 C10 121.4(3) . .
C12 C11 H11 119.3 . .
C10 C11 H11 119.3 . .
C11 C12 C13 120.0(3) . .
C11 C12 S1 120.1(2) . .
C13 C12 S1 119.9(2) . .
O4 C13 C14 122.5(3) . .
O4 C13 C12 119.0(3) . .
C14 C13 C12 118.4(3) . .
C15 C14 C13 121.1(3) . .
C15 C14 H14 119.5 . .
C13 C14 H14 119.5 . .
C14 C15 C10 121.2(3) . .
C14 C15 H15 119.4 . .
C10 C15 H15 119.4 . .
N1 C16 C6 111.0(2) . .
N1 C16 H16A 109.4 . .
C6 C16 H16A 109.4 . .
N1 C16 H16B 109.4 . .
C6 C16 H16B 109.4 . .
H16A C16 H16B 108.0 . .
N1 C17 C18 111.9(2) . .
N1 C17 H17A 109.2 . .
C18 C17 H17A 109.2 . .
N1 C17 H17B 109.2 . .
C18 C17 H17B 109.2 . .
H17A C17 H17B 107.9 . .
C19 C18 C17 115.7(3) . .
C19 C18 H18A 108.3 . .
C17 C18 H18A 108.3 . .
C19 C18 H18B 108.3 . .
C17 C18 H18B 108.3 . .
H18A C18 H18B 107.4 . .
O9 C19 O8 124.4(3) . .
O9 C19 C18 119.1(3) . .
O8 C19 C18 116.4(3) . .
C17 N1 C16 114.0(2) . .
C17 N1 H1A 111.9 . .
C16 N1 H1A 112.2 . .
C17 N1 H1B 108.9 . .
C16 N1 H1B 112.4 . .
H1A N1 H1B 96.0 . .
C1 O1 H1 119.3 . .
C9 O3 C5 118.1(2) . .
C13 O4 H13 107.8 . .
C19 O8 Zn1 119.71(19) . .
Zn1 O10 H10A 125.1 . .
Zn1 O10 H10B 121.8 . .
H10A O10 H10B 101.5 . .
Zn1 O11 H11A 105.4 . .
Zn1 O11 H11B 117.3 . .
H11A O11 H11B 102.7 . .
H12A O12 H12B 100.5 . .
H13A O13 H13B 97.9 . .
O5 S1 O7 111.56(14) . .
O5 S1 O6 113.05(13) . .
O7 S1 O6 111.38(13) . .
O5 S1 C12 107.53(13) . .
O7 S1 C12 106.74(13) . .
O6 S1 C12 106.14(13) . .
O8 Zn1 O8 180.00(11) 3_756 .
O8 Zn1 O11 87.08(8) 3_756 3_756
O8 Zn1 O11 92.92(8) . 3_756
O8 Zn1 O11 92.92(8) 3_756 .
O8 Zn1 O11 87.08(8) . .
O11 Zn1 O11 180.0 3_756 .
O8 Zn1 O10 90.87(8) 3_756 .
O8 Zn1 O10 89.13(8) . .
O11 Zn1 O10 87.32(8) 3_756 .
O11 Zn1 O10 92.68(8) . .
O8 Zn1 O10 89.13(8) 3_756 3_756
O8 Zn1 O10 90.87(8) . 3_756
O11 Zn1 O10 92.68(8) 3_756 3_756
O11 Zn1 O10 87.32(8) . 3_756
O10 Zn1 O10 180.0 . 3_756

loop_
_geom_bond_atom_site_label_1
_geom_bond_atom_site_label_2
_geom_bond_distance
_geom_bond_site_symmetry_2
C1 O1 1.340(3) .
C1 C6 1.380(4) .
C1 C2 1.395(4) .
C2 C3 1.355(4) .
C2 H2 0.9300 .
C3 C4 1.389(4) .
C3 H3 0.9300 .
C4 C5 1.384(4) .
C4 C7 1.456(4) .
C5 O3 1.368(3) .
C5 C6 1.389(4) .
C6 C16 1.496(4) .
C7 O2 1.229(4) .
C7 C8 1.462(4) .
C8 C9 1.335(4) .
C8 C10 1.478(4) .
C9 O3 1.348(3) .
C9 H9 0.9300 .
C10 C11 1.385(4) .
C10 C15 1.385(4) .
C11 C12 1.379(4) .
C11 H11 0.9300 .
C12 C13 1.395(4) .
C12 S1 1.762(3) .
C13 O4 1.347(3) .
C13 C14 1.380(4) .
C14 C15 1.370(4) .
C14 H14 0.9300 .
C15 H15 0.9300 .
C16 N1 1.494(4) .
C16 H16A 0.9700 .
C16 H16B 0.9700 .
C17 N1 1.484(3) .
C17 C18 1.505(4) .
C17 H17A 0.9700 .
C17 H17B 0.9700 .
C18 C19 1.500(4) .
C18 H18A 0.9700 .
C18 H18B 0.9700 .
C19 O9 1.246(3) .
C19 O8 1.267(3) .
N1 H1A 0.9558 .
N1 H1B 0.9494 .
O1 H1 0.8499 .
O4 H13 0.8500 .
O5 S1 1.440(2) .
O6 S1 1.455(2) .
O7 S1 1.451(2) .
O8 Zn1 2.0686(19) .
O10 Zn1 2.133(2) .
O10 H10A 0.8501 .
O10 H10B 0.8499 .
O11 Zn1 2.070(2) .
O11 H11A 0.8502 .
O11 H11B 0.8501 .
O12 H12A 0.8499 .
O12 H12B 0.8500 .
O13 H13A 0.8500 .
O13 H13B 0.8499 .

loop_
_geom_torsion_atom_site_label_1
_geom_torsion_atom_site_label_2
_geom_torsion_atom_site_label_3
_geom_torsion_atom_site_label_4
_geom_torsion
_geom_torsion_site_symmetry_1
_geom_torsion_site_symmetry_2
_geom_torsion_site_symmetry_3
_geom_torsion_site_symmetry_4
O1 C1 C2 C3 178.8(3) . . . .
C6 C1 C2 C3 -1.4(5) . . . .
C1 C2 C3 C4 1.2(5) . . . .
C2 C3 C4 C5 0.2(5) . . . .
C2 C3 C4 C7 -179.9(3) . . . .
C3 C4 C5 O3 179.0(3) . . . .
C7 C4 C5 O3 -0.9(4) . . . .
C3 C4 C5 C6 -1.4(4) . . . .
C7 C4 C5 C6 178.7(3) . . . .
O1 C1 C6 C5 -179.9(3) . . . .
C2 C1 C6 C5 0.3(4) . . . .
O1 C1 C6 C16 0.2(4) . . . .
C2 C1 C6 C16 -179.6(3) . . . .
O3 C5 C6 C1 -179.3(2) . . . .
C4 C5 C6 C1 1.1(4) . . . .
O3 C5 C6 C16 0.6(4) . . . .
C4 C5 C6 C16 -179.0(3) . . . .
C5 C4 C7 O2 -179.7(3) . . . .
C3 C4 C7 O2 0.4(5) . . . .
C5 C4 C7 C8 0.8(4) . . . .
C3 C4 C7 C8 -179.1(3) . . . .
O2 C7 C8 C9 179.4(3) . . . .
C4 C7 C8 C9 -1.0(4) . . . .
O2 C7 C8 C10 -0.4(5) . . . .
C4 C7 C8 C10 179.2(3) . . . .
C7 C8 C9 O3 1.5(5) . . . .
C10 C8 C9 O3 -178.7(3) . . . .
C9 C8 C10 C11 -135.0(3) . . . .
C7 C8 C10 C11 44.8(4) . . . .
C9 C8 C10 C15 44.0(5) . . . .
C7 C8 C10 C15 -136.3(3) . . . .
C15 C10 C11 C12 1.2(5) . . . .
C8 C10 C11 C12 -179.8(3) . . . .
C10 C11 C12 C13 0.3(5) . . . .
C10 C11 C12 S1 179.8(2) . . . .
C11 C12 C13 O4 177.3(3) . . . .
S1 C12 C13 O4 -2.2(4) . . . .
C11 C12 C13 C14 -1.8(5) . . . .
S1 C12 C13 C14 178.7(3) . . . .
O4 C13 C14 C15 -177.4(3) . . . .
C12 C13 C14 C15 1.7(5) . . . .
C13 C14 C15 C10 -0.2(6) . . . .
C11 C10 C15 C14 -1.3(5) . . . .
C8 C10 C15 C14 179.7(3) . . . .
C1 C6 C16 N1 79.9(3) . . . .
C5 C6 C16 N1 -100.0(3) . . . .
N1 C17 C18 C19 -65.0(3) . . . .
C17 C18 C19 O9 -157.2(3) . . . .
C17 C18 C19 O8 25.4(4) . . . .
C18 C17 N1 C16 -173.4(2) . . . .
C6 C16 N1 C17 179.0(2) . . . .
C8 C9 O3 C5 -1.5(5) . . . .
C4 C5 O3 C9 1.2(4) . . . .
C6 C5 O3 C9 -178.5(3) . . . .
O9 C19 O8 Zn1 -42.7(4) . . . .
C18 C19 O8 Zn1 134.5(2) . . . .
C11 C12 S1 O5 -112.8(3) . . . .
C13 C12 S1 O5 66.7(3) . . . .
C11 C12 S1 O7 127.4(2) . . . .
C13 C12 S1 O7 -53.1(3) . . . .
C11 C12 S1 O6 8.4(3) . . . .
C13 C12 S1 O6 -172.1(2) . . . .
